data_4337737
loop_
_publ_author_name
'K\"a\&s, Martina'
'Hohenberger, Johannes'
'Adelhardt, Mario'
'Zolnhofer, Eva M.'
'Mossin, Susanne'
'Heinemann, Frank W.'
'Sutter, J\"org'
'Meyer, Karsten'

_publ_section_title
;
 Synthesis and characterization of divalent manganese, iron, and cobalt
 complexes in tripodal phenolate/n-heterocyclic carbene ligand
 environments.
;
_journal_issue 5
_journal_name_full 'Inorganic chemistry'
_journal_page_first 2460
_journal_page_last 2470
_journal_paper_doi 10.1021/ic4024053
_journal_volume 53
_journal_year 2014
_chemical_absolute_configuration ad
_chemical_formula_moiety 'C50 H61 Co N3 O2, 2(C H Cl3)'
_chemical_formula_sum 'C52 H63 Cl6 Co N3 O2'
_chemical_formula_weight 1033.68
_chemical_name_systematic
; 
 ? 
;
_space_group_IT_number 9
_symmetry_cell_setting monoclinic
_symmetry_space_group_name_Hall 'C -2yc'
_symmetry_space_group_name_H-M 'C 1 c 1'
_atom_sites_solution_hydrogens geom
_atom_sites_solution_primary direct
_atom_sites_solution_secondary difmap
_audit_creation_method SHELXL-97
_cell_angle_alpha 90.00
_cell_angle_beta 116.207(4)
_cell_angle_gamma 90.00
_cell_formula_units_Z 4
_cell_length_a 19.7010(11)
_cell_length_b 21.8705(14)
_cell_length_c 13.0814(9)
_cell_measurement_reflns_used 285
_cell_measurement_temperature 150(2)
_cell_measurement_theta_max 20.00
_cell_measurement_theta_min 6.00
_cell_volume 5057.0(6)
_computing_cell_refinement 'EVALCCD (Duisenberg, 2003)'
_computing_data_collection 'COLLECT (Bruker-Nonius, 2002)'
_computing_data_reduction 'EVALCCD (Duisenberg, 2003)'
_computing_molecular_graphics 'SHELXTL 6.12 (Bruker AXS, 2002)'
_computing_publication_material 'SHELXTL 6.12 (Bruker AXS, 2002)'
_computing_structure_refinement 'SHELXTL 6.12 (Bruker AXS, 2002)'
_computing_structure_solution 'SHELXTL 6.12 (Bruker AXS, 2002)'
_diffrn_ambient_temperature 150(2)
_diffrn_detector_area_resol_mean 9
_diffrn_measured_fraction_theta_full 0.998
_diffrn_measured_fraction_theta_max 0.998
_diffrn_measurement_device_type 'Bruker-Nonius KappaCCD'
_diffrn_measurement_method
;
 \f- and \w-rotations with 2.00 \% and 120 sec per frame
;
_diffrn_radiation_monochromator graphite
_diffrn_radiation_source 'fine-focus sealed tube'
_diffrn_radiation_type MoK\a
_diffrn_radiation_wavelength 0.71073
_diffrn_reflns_av_R_equivalents 0.0429
_diffrn_reflns_av_sigmaI/netI 0.0366
_diffrn_reflns_limit_h_max 25
_diffrn_reflns_limit_h_min -25
_diffrn_reflns_limit_k_max 28
_diffrn_reflns_limit_k_min -28
_diffrn_reflns_limit_l_max 16
_diffrn_reflns_limit_l_min -16
_diffrn_reflns_number 66607
_diffrn_reflns_theta_full 27.10
_diffrn_reflns_theta_max 27.10
_diffrn_reflns_theta_min 3.22
_exptl_absorpt_coefficient_mu 0.699
_exptl_absorpt_correction_T_max 0.894
_exptl_absorpt_correction_T_min 0.766
_exptl_absorpt_correction_type multi-scan
_exptl_absorpt_process_details 'SADABS, Bruker-AXS, 2002'
_exptl_crystal_colour green
_exptl_crystal_density_diffrn 1.358
_exptl_crystal_density_method 'not measured'
_exptl_crystal_description prism
_exptl_crystal_F_000 2164
_exptl_crystal_size_max 0.37
_exptl_crystal_size_mid 0.24
_exptl_crystal_size_min 0.16
_refine_diff_density_max 0.911
_refine_diff_density_min -0.704
_refine_diff_density_rms 0.067
_refine_ls_abs_structure_details
;
 Flack H D (1983), Acta Cryst. A39, 876-881
 5560 Friedel pairs used in the refinement of Flack parameter
;
_refine_ls_abs_structure_Flack 0.036(13)
_refine_ls_extinction_method none
_refine_ls_goodness_of_fit_ref 1.056
_refine_ls_hydrogen_treatment constr
_refine_ls_matrix_type full
_refine_ls_number_parameters 610
_refine_ls_number_reflns 11140
_refine_ls_number_restraints 59
_refine_ls_restrained_S_all 1.064
_refine_ls_R_factor_all 0.0649
_refine_ls_R_factor_gt 0.0492
_refine_ls_shift/su_max 0.008
_refine_ls_shift/su_mean 0.000
_refine_ls_structure_factor_coef Fsqd
_refine_ls_weighting_details 'calc w=1/[\s^2^(Fo^2^)+(0.0665P)^2^+7.4109P] where P=(Fo^2^+2Fc^2^)/3'
_refine_ls_weighting_scheme calc
_refine_ls_wR_factor_gt 0.1199
_refine_ls_wR_factor_ref 0.1302
_reflns_number_gt 9342
_reflns_number_total 11140
_reflns_threshold_expression >2sigma(I)
_cod_data_source_file ic4024053_si_002.cif
_cod_data_source_block jh1102a
_cod_original_sg_symbol_Hall C-2yc
_cod_original_sg_symbol_H-M Cc
_cod_database_code 4337737

loop_
_symmetry_equiv_pos_as_xyz
'x, y, z'
'x, -y, z+1/2'
'x+1/2, y+1/2, z'
'x+1/2, -y+1/2, z+1/2'

loop_
_atom_site_label
_atom_site_type_symbol
_atom_site_fract_x
_atom_site_fract_y
_atom_site_fract_z
_atom_site_U_iso_or_equiv
_atom_site_adp_type
_atom_site_occupancy
_atom_site_symmetry_multiplicity
_atom_site_calc_flag
_atom_site_refinement_flags
_atom_site_disorder_assembly
_atom_site_disorder_group
Co1 Co 0.06866(2) 0.26468(2) 0.58912(3) 0.02754(11) Uani 1 1 d . . .
O1 O 0.14851(13) 0.20883(13) 0.6384(2) 0.0365(6) Uani 1 1 d . . .
O2 O 0.07448(14) 0.31669(14) 0.7087(2) 0.0400(6) Uani 1 1 d . . .
N1 N 0.10912(15) 0.32722(14) 0.5091(2) 0.0290(6) Uani 1 1 d . . .
N2 N -0.05905(16) 0.28720(18) 0.3584(2) 0.0419(8) Uani 1 1 d . . .
N3 N -0.09789(16) 0.22812(18) 0.4521(2) 0.0409(8) Uani 1 1 d . . .
C1 C 0.0701(2) 0.3213(2) 0.3837(3) 0.0367(8) Uani 1 1 d . . .
H1A H 0.0806 0.2799 0.3633 0.044 Uiso 1 1 calc R . .
H1B H 0.0928 0.3512 0.3508 0.044 Uiso 1 1 calc R . .
C2 C -0.0155(2) 0.3309(2) 0.3271(3) 0.0441(10) Uani 1 1 d . . .
H2A H -0.0261 0.3725 0.3463 0.053 Uiso 1 1 calc R . .
H2B H -0.0338 0.3292 0.2435 0.053 Uiso 1 1 calc R . .
C3 C -0.03552(18) 0.25826(19) 0.4594(3) 0.0351(8) Uani 1 1 d . . .
C4 C -0.1356(2) 0.2754(3) 0.2894(3) 0.0531(12) Uani 1 1 d . . .
H4A H -0.1649 0.2907 0.2147 0.064 Uiso 1 1 calc R . .
C5 C -0.1598(2) 0.2388(3) 0.3470(3) 0.0527(12) Uani 1 1 d . . .
H5A H -0.2095 0.2229 0.3219 0.063 Uiso 1 1 calc R . .
C6 C 0.19134(19) 0.31494(18) 0.5510(3) 0.0346(8) Uani 1 1 d . . .
H6A H 0.2173 0.3240 0.6336 0.042 Uiso 1 1 calc R . .
H6B H 0.2117 0.3433 0.5124 0.042 Uiso 1 1 calc R . .
C7 C 0.21006(19) 0.25046(18) 0.5322(3) 0.0311(8) Uani 1 1 d . . .
C8 C 0.19038(17) 0.20011(18) 0.5821(3) 0.0307(7) Uani 1 1 d . . .
C9 C 0.22016(19) 0.14042(17) 0.5780(3) 0.0299(7) Uani 1 1 d . . .
C10 C 0.26810(19) 0.13482(17) 0.5266(3) 0.0299(7) Uani 1 1 d . . .
H10A H 0.2899 0.0959 0.5276 0.036 Uiso 1 1 calc R . .
C11 C 0.28613(18) 0.18346(17) 0.4734(3) 0.0296(7) Uani 1 1 d . . .
C12 C 0.25560(17) 0.24021(17) 0.4752(3) 0.0287(7) Uani 1 1 d . . .
H12A H 0.2656 0.2734 0.4369 0.034 Uiso 1 1 calc R . .
C13 C 0.0973(2) 0.3903(2) 0.5448(3) 0.0394(9) Uani 1 1 d . . .
H13A H 0.0423 0.3970 0.5169 0.047 Uiso 1 1 calc R . .
H13B H 0.1157 0.4206 0.5066 0.047 Uiso 1 1 calc R . .
C14 C 0.1358(2) 0.40262(19) 0.6715(3) 0.0382(9) Uani 1 1 d . . .
C15 C 0.1212(2) 0.36400(18) 0.7481(3) 0.0343(8) Uani 1 1 d . . .
C16 C 0.15564(19) 0.37855(17) 0.8664(3) 0.0314(7) Uani 1 1 d . . .
C17 C 0.1964(2) 0.43220(19) 0.8996(3) 0.0428(9) Uani 1 1 d . . .
H17A H 0.2172 0.4430 0.9780 0.051 Uiso 1 1 calc R . .
C18 C 0.2092(3) 0.47157(18) 0.8264(4) 0.0454(9) Uani 1 1 d . . .
C19 C 0.1800(3) 0.45420(19) 0.7117(3) 0.0454(10) Uani 1 1 d . . .
H19A H 0.1909 0.4785 0.6605 0.054 Uiso 1 1 calc R . .
C20 C -0.09669(18) 0.19173(19) 0.5450(3) 0.0348(8) Uani 1 1 d . . .
C21 C -0.0916(2) 0.1287(2) 0.5388(4) 0.0468(10) Uani 1 1 d . . .
C22 C -0.0846(3) 0.0956(2) 0.6343(5) 0.0573(12) Uani 1 1 d . . .
H22A H -0.0812 0.0523 0.6330 0.069 Uiso 1 1 calc R . .
C23 C -0.0825(3) 0.1234(2) 0.7308(4) 0.0523(11) Uani 1 1 d . . .
C24 C -0.0904(2) 0.1863(2) 0.7312(3) 0.0379(9) Uani 1 1 d . . .
H24A H -0.0903 0.2057 0.7962 0.045 Uiso 1 1 calc R . .
C25 C -0.09835(18) 0.22178(19) 0.6382(3) 0.0339(8) Uani 1 1 d . . .
C26 C -0.0924(3) 0.0974(3) 0.4366(5) 0.0669(15) Uani 1 1 d . . .
H26A H -0.0517 0.1138 0.4210 0.100 Uiso 1 1 calc R . .
H26B H -0.1412 0.1046 0.3707 0.100 Uiso 1 1 calc R . .
H26C H -0.0849 0.0534 0.4513 0.100 Uiso 1 1 calc R . .
C27 C -0.0701(4) 0.0856(3) 0.8356(5) 0.0837(18) Uani 1 1 d . . .
H27A H -0.0792 0.0423 0.8146 0.126 Uiso 1 1 calc R . .
H27B H -0.1051 0.0993 0.8657 0.126 Uiso 1 1 calc R . .
H27C H -0.0179 0.0910 0.8940 0.126 Uiso 1 1 calc R . .
C28 C -0.1081(2) 0.2897(2) 0.6386(3) 0.0396(9) Uani 1 1 d . . .
H28A H -0.1186 0.3012 0.7026 0.059 Uiso 1 1 calc R . .
H28B H -0.1504 0.3023 0.5669 0.059 Uiso 1 1 calc R . .
H28C H -0.0616 0.3099 0.6466 0.059 Uiso 1 1 calc R . .
C29 C 0.2026(2) 0.08515(18) 0.6361(3) 0.0361(8) Uani 1 1 d . . .
C30 C 0.2238(5) -0.0278(2) 0.6824(5) 0.079(2) Uani 1 1 d . . .
H30A H 0.2502 -0.0650 0.6736 0.094 Uiso 1 1 calc R . .
C31 C 0.2108(3) 0.0435(2) 0.8217(4) 0.0555(12) Uani 1 1 d . . .
H31A H 0.2281 0.0525 0.9044 0.067 Uiso 1 1 calc R . .
C32 C 0.0985(4) 0.0184(3) 0.6400(5) 0.0712(15) Uani 1 1 d . . .
H32A H 0.0427 0.0111 0.6035 0.085 Uiso 1 1 calc R . .
C33 C 0.2432(3) 0.0273(2) 0.6261(4) 0.0522(11) Uani 1 1 d . . .
H33A H 0.2985 0.0342 0.6634 0.063 Uiso 1 1 calc R . .
H33B H 0.2277 0.0182 0.5447 0.063 Uiso 1 1 calc R . .
C34 C 0.1161(2) 0.0726(2) 0.5805(4) 0.0497(11) Uani 1 1 d . . .
H34A H 0.0891 0.1095 0.5868 0.060 Uiso 1 1 calc R . .
H34B H 0.0982 0.0632 0.4986 0.060 Uiso 1 1 calc R . .
C35 C 0.2515(4) -0.0142(3) 0.8102(5) 0.0735(17) Uani 1 1 d . . .
H35A H 0.2401 -0.0492 0.8479 0.088 Uiso 1 1 calc R . .
H35B H 0.3069 -0.0076 0.8470 0.088 Uiso 1 1 calc R . .
C36 C 0.1249(3) 0.0324(3) 0.7655(4) 0.0610(13) Uani 1 1 d . . .
H36A H 0.1128 -0.0024 0.8031 0.073 Uiso 1 1 calc R . .
H36B H 0.0985 0.0691 0.7741 0.073 Uiso 1 1 calc R . .
C37 C 0.2309(3) 0.0979(2) 0.7661(3) 0.0410(9) Uani 1 1 d . . .
H37A H 0.2864 0.1042 0.8027 0.049 Uiso 1 1 calc R . .
H37B H 0.2068 0.1356 0.7767 0.049 Uiso 1 1 calc R . .
C38 C 0.1388(5) -0.0392(3) 0.6269(6) 0.084(2) Uani 1 1 d . . .
H38A H 0.1270 -0.0744 0.6638 0.101 Uiso 1 1 calc R . .
H38B H 0.1210 -0.0488 0.5451 0.101 Uiso 1 1 calc R . .
C39 C 0.3376(2) 0.1741(2) 0.4171(3) 0.0386(8) Uani 1 1 d . . .
H39A H 0.3540 0.2139 0.4017 0.058 Uiso 1 1 calc R . .
H39B H 0.3103 0.1519 0.3453 0.058 Uiso 1 1 calc R . .
H39C H 0.3819 0.1503 0.4677 0.058 Uiso 1 1 calc R . .
C40 C 0.14588(18) 0.33515(16) 0.9513(3) 0.0283(7) Uani 1 1 d . . .
C41 C 0.1746(3) 0.3120(2) 1.1577(3) 0.0507(11) Uani 1 1 d . . .
H41A H 0.1999 0.3283 1.2373 0.061 Uiso 1 1 calc R . .
C42 C 0.0520(2) 0.2781(2) 1.0006(3) 0.0423(10) Uani 1 1 d . . .
H42A H -0.0031 0.2712 0.9770 0.051 Uiso 1 1 calc R . .
C43 C 0.1727(2) 0.22752(19) 1.0318(3) 0.0392(9) Uani 1 1 d . . .
H43A H 0.1966 0.1877 1.0287 0.047 Uiso 1 1 calc R . .
C44 C 0.1835(3) 0.3586(2) 1.0757(3) 0.0493(11) Uani 1 1 d . . .
H44A H 0.2379 0.3661 1.0992 0.059 Uiso 1 1 calc R . .
H44B H 0.1600 0.3979 1.0802 0.059 Uiso 1 1 calc R . .
C45 C 0.18302(18) 0.27298(17) 0.9502(3) 0.0312(7) Uani 1 1 d . . .
H45A H 0.1598 0.2560 0.8720 0.037 Uiso 1 1 calc R . .
H45B H 0.2377 0.2791 0.9734 0.037 Uiso 1 1 calc R . .
C46 C 0.0892(3) 0.3024(2) 1.1229(3) 0.0530(11) Uani 1 1 d . . .
H46A H 0.0825 0.2727 1.1749 0.064 Uiso 1 1 calc R . .
H46B H 0.0655 0.3415 1.1275 0.064 Uiso 1 1 calc R . .
C47 C 0.0890(2) 0.2174(2) 0.9964(3) 0.0398(9) Uani 1 1 d . . .
H47A H 0.0825 0.1876 1.0484 0.048 Uiso 1 1 calc R . .
H47B H 0.0644 0.2005 0.9182 0.048 Uiso 1 1 calc R . .
C48 C 0.06103(19) 0.3241(2) 0.9198(3) 0.0406(9) Uani 1 1 d . . .
H48A H 0.0371 0.3633 0.9236 0.049 Uiso 1 1 calc R . .
H48B H 0.0349 0.3087 0.8407 0.049 Uiso 1 1 calc R . .
C49 C 0.2102(2) 0.2519(2) 1.1523(4) 0.0475(10) Uani 1 1 d . . .
H49A H 0.2041 0.2222 1.2047 0.057 Uiso 1 1 calc R . .
H49B H 0.2650 0.2577 1.1763 0.057 Uiso 1 1 calc R . .
C50 C 0.2527(4) 0.5301(2) 0.8681(5) 0.0794(18) Uani 1 1 d . . .
H50A H 0.2671 0.5459 0.8103 0.119 Uiso 1 1 calc R . .
H50B H 0.2983 0.5223 0.9389 0.119 Uiso 1 1 calc R . .
H50C H 0.2210 0.5602 0.8823 0.119 Uiso 1 1 calc R . .
C100 C 0.4881(3) 0.3666(3) 0.6689(4) 0.0696(14) Uani 1 1 d . . .
H100 H 0.5109 0.3787 0.6171 0.083 Uiso 1 1 calc R . .
Cl11 Cl 0.56201(9) 0.34971(6) 0.80073(10) 0.0677(3) Uani 1 1 d D . .
Cl12 Cl 0.43106(9) 0.30343(8) 0.60897(14) 0.0846(5) Uani 1 1 d D . .
Cl13 Cl 0.43601(13) 0.42843(8) 0.67863(17) 0.1014(6) Uani 1 1 d D . .
C200 C 0.4866(3) 0.0230(3) 0.2012(6) 0.0791(19) Uani 1 1 d . . .
H200 H 0.5325 0.0491 0.2227 0.095 Uiso 1 1 calc R A 1
Cl21 Cl 0.4737(2) 0.00915(13) 0.3296(4) 0.0637(9) Uani 0.630(10) 1 d PU B 1
Cl22 Cl 0.5054(3) -0.0506(2) 0.1569(4) 0.0689(11) Uani 0.630(10) 1 d PU B 1
Cl23 Cl 0.4157(2) 0.05750(18) 0.1007(5) 0.0820(13) Uani 0.630(10) 1 d PU B 1
Cl24 Cl 0.4399(6) 0.0271(5) 0.2828(8) 0.096(2) Uani 0.370(10) 1 d PDU B 2
Cl25 Cl 0.5198(5) -0.0333(5) 0.1732(11) 0.098(3) Uani 0.370(10) 1 d PDU B 2
Cl26 Cl 0.3985(4) 0.0507(3) 0.0433(8) 0.0908(19) Uani 0.370(10) 1 d PDU B 2

loop_
_atom_site_aniso_label
_atom_site_aniso_U_11
_atom_site_aniso_U_22
_atom_site_aniso_U_33
_atom_site_aniso_U_23
_atom_site_aniso_U_13
_atom_site_aniso_U_12
Co1 0.01854(17) 0.0502(3) 0.01237(16) 0.0040(2) 0.00542(13) 0.0023(2)
O1 0.0255(11) 0.0578(16) 0.0298(12) 0.0112(11) 0.0156(10) 0.0089(11)
O2 0.0284(12) 0.0704(19) 0.0235(12) -0.0046(12) 0.0135(10) -0.0039(12)
N1 0.0242(13) 0.0464(17) 0.0157(12) 0.0056(11) 0.0081(11) 0.0045(12)
N2 0.0196(13) 0.082(2) 0.0201(13) 0.0111(15) 0.0048(11) 0.0093(14)
N3 0.0186(13) 0.080(3) 0.0213(14) 0.0007(15) 0.0065(11) -0.0022(14)
C1 0.0340(17) 0.056(2) 0.0224(16) 0.0049(15) 0.0143(14) 0.0056(16)
C2 0.0322(18) 0.077(3) 0.0177(15) 0.0166(17) 0.0061(14) 0.0098(19)
C3 0.0199(15) 0.064(2) 0.0201(15) 0.0076(15) 0.0080(13) 0.0037(15)
C4 0.0200(16) 0.110(4) 0.0199(16) 0.015(2) 0.0001(13) 0.011(2)
C5 0.0185(16) 0.108(4) 0.0263(18) 0.003(2) 0.0052(15) 0.000(2)
C6 0.0257(16) 0.049(2) 0.0291(17) 0.0054(15) 0.0120(13) 0.0032(15)
C7 0.0188(15) 0.053(2) 0.0201(15) 0.0045(14) 0.0069(12) 0.0029(14)
C8 0.0176(14) 0.053(2) 0.0199(15) 0.0058(14) 0.0071(12) 0.0032(14)
C9 0.0292(16) 0.044(2) 0.0143(14) 0.0021(13) 0.0074(12) -0.0035(14)
C10 0.0330(17) 0.0384(19) 0.0173(14) -0.0032(13) 0.0104(13) -0.0007(14)
C11 0.0254(15) 0.046(2) 0.0167(14) -0.0043(13) 0.0084(12) -0.0051(14)
C12 0.0184(14) 0.045(2) 0.0211(14) 0.0077(14) 0.0071(12) -0.0025(13)
C13 0.040(2) 0.053(2) 0.0261(17) 0.0121(16) 0.0161(15) 0.0172(17)
C14 0.0402(19) 0.051(2) 0.0268(17) 0.0042(16) 0.0176(15) 0.0185(17)
C15 0.0313(16) 0.049(2) 0.0236(16) 0.0039(15) 0.0135(14) 0.0122(16)
C16 0.0329(17) 0.0384(19) 0.0226(15) 0.0000(14) 0.0118(13) 0.0108(15)
C17 0.059(2) 0.042(2) 0.0283(18) -0.0047(16) 0.0204(17) 0.0099(19)
C18 0.065(3) 0.0286(19) 0.048(2) -0.0010(16) 0.029(2) 0.0083(18)
C19 0.064(3) 0.040(2) 0.035(2) 0.0085(17) 0.0254(19) 0.0114(19)
C20 0.0171(14) 0.063(3) 0.0258(16) -0.0024(16) 0.0103(13) -0.0063(15)
C21 0.039(2) 0.059(3) 0.049(2) -0.009(2) 0.0255(19) -0.0090(19)
C22 0.068(3) 0.044(3) 0.071(3) -0.002(2) 0.041(3) -0.008(2)
C23 0.050(2) 0.069(3) 0.047(2) 0.014(2) 0.029(2) -0.008(2)
C24 0.0286(17) 0.059(3) 0.0278(17) -0.0035(16) 0.0142(14) -0.0039(16)
C25 0.0145(14) 0.057(2) 0.0272(17) -0.0016(16) 0.0062(13) -0.0005(14)
C26 0.072(3) 0.081(4) 0.061(3) -0.026(3) 0.041(3) -0.012(3)
C27 0.113(5) 0.083(4) 0.072(4) 0.029(3) 0.057(4) 0.000(4)
C28 0.0228(16) 0.061(3) 0.0348(19) 0.0013(17) 0.0127(15) -0.0003(16)
C29 0.043(2) 0.046(2) 0.0227(16) 0.0083(15) 0.0180(15) 0.0010(17)
C30 0.152(6) 0.038(3) 0.091(4) 0.019(3) 0.095(5) 0.020(3)
C31 0.087(3) 0.058(3) 0.037(2) 0.020(2) 0.042(2) 0.021(2)
C32 0.087(4) 0.077(4) 0.062(3) 0.017(3) 0.044(3) -0.024(3)
C33 0.090(3) 0.041(2) 0.046(2) 0.0057(18) 0.049(3) 0.004(2)
C34 0.053(2) 0.063(3) 0.037(2) 0.0091(19) 0.0233(19) -0.018(2)
C35 0.120(5) 0.060(3) 0.069(3) 0.034(3) 0.067(4) 0.031(3)
C36 0.082(3) 0.067(3) 0.053(3) 0.017(2) 0.047(3) -0.002(3)
C37 0.053(2) 0.050(2) 0.0259(17) 0.0130(17) 0.0225(16) 0.0193(19)
C38 0.145(6) 0.058(3) 0.084(4) -0.004(3) 0.083(4) -0.032(4)
C39 0.0368(18) 0.053(2) 0.0336(18) -0.0025(17) 0.0223(15) -0.0041(17)
C40 0.0278(15) 0.0421(19) 0.0129(13) -0.0007(13) 0.0069(12) 0.0081(14)
C41 0.068(3) 0.060(3) 0.0179(17) -0.0062(16) 0.0143(18) -0.011(2)
C42 0.0239(16) 0.081(3) 0.0259(17) 0.0088(18) 0.0145(14) 0.0130(17)
C43 0.0306(18) 0.046(2) 0.046(2) 0.0097(17) 0.0213(16) 0.0121(15)
C44 0.068(3) 0.056(3) 0.0218(17) -0.0053(17) 0.0179(18) -0.005(2)
C45 0.0233(15) 0.0392(19) 0.0334(17) 0.0043(15) 0.0145(13) 0.0078(14)
C46 0.069(3) 0.072(3) 0.0285(19) 0.0017(18) 0.0307(19) 0.013(2)
C47 0.0344(18) 0.056(2) 0.0342(19) 0.0050(17) 0.0200(16) -0.0007(17)
C48 0.0278(17) 0.065(3) 0.0301(17) 0.0113(17) 0.0136(14) 0.0207(17)
C49 0.0284(18) 0.068(3) 0.037(2) 0.0198(19) 0.0064(16) 0.0014(17)
C50 0.132(6) 0.042(3) 0.082(4) -0.016(3) 0.064(4) -0.018(3)
C100 0.077(4) 0.085(4) 0.047(3) -0.002(3) 0.028(3) -0.007(3)
Cl11 0.0842(8) 0.0649(7) 0.0377(5) -0.0040(5) 0.0120(5) -0.0200(7)
Cl12 0.0690(8) 0.0870(10) 0.0742(9) -0.0247(8) 0.0099(7) -0.0223(8)
Cl13 0.1435(16) 0.0753(10) 0.0981(12) 0.0269(9) 0.0650(12) 0.0372(11)
C200 0.073(3) 0.057(3) 0.121(5) -0.036(3) 0.056(4) -0.038(3)
Cl21 0.0734(19) 0.0504(14) 0.073(2) -0.0095(12) 0.0372(16) -0.0144(12)
Cl22 0.095(3) 0.0353(18) 0.0933(19) -0.0058(13) 0.0570(18) -0.0030(14)
Cl23 0.0726(19) 0.0620(18) 0.096(3) 0.035(2) 0.023(2) 0.0176(14)
Cl24 0.101(5) 0.097(4) 0.094(4) -0.022(3) 0.046(4) -0.057(4)
Cl25 0.063(3) 0.060(5) 0.179(6) 0.033(4) 0.062(4) 0.004(3)
Cl26 0.095(4) 0.080(3) 0.070(4) -0.005(3) 0.011(3) 0.018(3)

loop_
_atom_type_symbol
_atom_type_description
_atom_type_scat_dispersion_real
_atom_type_scat_dispersion_imag
_atom_type_scat_source
C C 0.0033 0.0016 'International Tables Vol C Tables 4.2.6.8 and 6.1.1.4'
H H 0.0000 0.0000 'International Tables Vol C Tables 4.2.6.8 and 6.1.1.4'
Cl Cl 0.1484 0.1585 'International Tables Vol C Tables 4.2.6.8 and 6.1.1.4'
Co Co 0.3494 0.9721 'International Tables Vol C Tables 4.2.6.8 and 6.1.1.4'
N N 0.0061 0.0033 'International Tables Vol C Tables 4.2.6.8 and 6.1.1.4'
O O 0.0106 0.0060 'International Tables Vol C Tables 4.2.6.8 and 6.1.1.4'

loop_
_geom_angle_atom_site_label_1
_geom_angle_atom_site_label_2
_geom_angle_atom_site_label_3
_geom_angle
O1 Co1 O2 111.88(12)
O1 Co1 C3 129.55(15)
O2 Co1 C3 113.95(13)
O1 Co1 N1 98.75(11)
O2 Co1 N1 97.09(12)
C3 Co1 N1 95.53(12)
C8 O1 Co1 122.2(2)
C15 O2 Co1 124.5(2)
C1 N1 C6 109.9(3)
C1 N1 C13 110.4(3)
C6 N1 C13 110.1(3)
C1 N1 Co1 111.9(2)
C6 N1 Co1 107.0(2)
C13 N1 Co1 107.4(2)
C3 N2 C4 110.6(3)
C3 N2 C2 126.3(3)
C4 N2 C2 122.7(3)
C3 N3 C5 110.9(3)
C3 N3 C20 122.0(3)
C5 N3 C20 127.1(3)
N1 C1 C2 116.5(3)
N1 C1 H1A 108.2
C2 C1 H1A 108.2
N1 C1 H1B 108.2
C2 C1 H1B 108.2
H1A C1 H1B 107.3
N2 C2 C1 115.8(3)
N2 C2 H2A 108.3
C1 C2 H2A 108.3
N2 C2 H2B 108.3
C1 C2 H2B 108.3
H2A C2 H2B 107.4
N2 C3 N3 104.5(3)
N2 C3 Co1 125.1(3)
N3 C3 Co1 130.3(3)
C5 C4 N2 107.5(3)
C5 C4 H4A 126.2
N2 C4 H4A 126.2
C4 C5 N3 106.5(3)
C4 C5 H5A 126.8
N3 C5 H5A 126.8
N1 C6 C7 114.5(3)
N1 C6 H6A 108.6
C7 C6 H6A 108.6
N1 C6 H6B 108.6
C7 C6 H6B 108.6
H6A C6 H6B 107.6
C12 C7 C8 119.0(3)
C12 C7 C6 119.5(3)
C8 C7 C6 121.0(3)
O1 C8 C7 120.2(3)
O1 C8 C9 120.6(3)
C7 C8 C9 119.1(3)
C10 C9 C8 118.3(3)
C10 C9 C29 121.2(3)
C8 C9 C29 120.4(3)
C9 C10 C11 123.4(3)
C9 C10 H10A 118.3
C11 C10 H10A 118.3
C12 C11 C10 117.7(3)
C12 C11 C39 121.5(3)
C10 C11 C39 120.8(3)
C11 C12 C7 122.2(3)
C11 C12 H12A 118.9
C7 C12 H12A 118.9
N1 C13 C14 115.6(3)
N1 C13 H13A 108.4
C14 C13 H13A 108.4
N1 C13 H13B 108.4
C14 C13 H13B 108.4
H13A C13 H13B 107.4
C19 C14 C15 120.2(3)
C19 C14 C13 119.4(4)
C15 C14 C13 120.2(4)
O2 C15 C16 120.7(3)
O2 C15 C14 120.4(3)
C16 C15 C14 118.8(4)
C17 C16 C15 117.6(3)
C17 C16 C40 122.7(3)
C15 C16 C40 119.7(3)
C16 C17 C18 124.5(4)
C16 C17 H17A 117.7
C18 C17 H17A 117.7
C17 C18 C19 117.1(4)
C17 C18 C50 121.6(4)
C19 C18 C50 121.2(4)
C14 C19 C18 121.4(4)
C14 C19 H19A 119.3
C18 C19 H19A 119.3
C21 C20 C25 123.2(4)
C21 C20 N3 118.2(3)
C25 C20 N3 118.5(4)
C20 C21 C22 116.4(4)
C20 C21 C26 122.3(4)
C22 C21 C26 121.4(5)
C23 C22 C21 122.6(5)
C23 C22 H22A 118.7
C21 C22 H22A 118.7
C24 C23 C22 118.7(4)
C24 C23 C27 120.6(5)
C22 C23 C27 120.7(5)
C23 C24 C25 121.4(4)
C23 C24 H24A 119.3
C25 C24 H24A 119.3
C24 C25 C20 117.6(4)
C24 C25 C28 121.0(3)
C20 C25 C28 121.4(3)
C21 C26 H26A 109.5
C21 C26 H26B 109.5
H26A C26 H26B 109.5
C21 C26 H26C 109.5
H26A C26 H26C 109.5
H26B C26 H26C 109.5
C23 C27 H27A 109.5
C23 C27 H27B 109.5
H27A C27 H27B 109.5
C23 C27 H27C 109.5
H27A C27 H27C 109.5
H27B C27 H27C 109.5
C25 C28 H28A 109.5
C25 C28 H28B 109.5
H28A C28 H28B 109.5
C25 C28 H28C 109.5
H28A C28 H28C 109.5
H28B C28 H28C 109.5
C33 C29 C9 111.4(3)
C33 C29 C34 108.6(4)
C9 C29 C34 110.2(3)
C33 C29 C37 107.0(3)
C9 C29 C37 110.2(3)
C34 C29 C37 109.4(3)
C38 C30 C35 109.7(5)
C38 C30 C33 110.6(5)
C35 C30 C33 108.9(5)
C38 C30 H30A 109.2
C35 C30 H30A 109.2
C33 C30 H30A 109.2
C37 C31 C35 109.6(4)
C37 C31 C36 110.8(4)
C35 C31 C36 109.5(5)
C37 C31 H31A 108.9
C35 C31 H31A 108.9
C36 C31 H31A 108.9
C36 C32 C38 109.8(5)
C36 C32 C34 110.2(4)
C38 C32 C34 109.4(4)
C36 C32 H32A 109.1
C38 C32 H32A 109.1
C34 C32 H32A 109.1
C29 C33 C30 110.7(4)
C29 C33 H33A 109.5
C30 C33 H33A 109.5
C29 C33 H33B 109.5
C30 C33 H33B 109.5
H33A C33 H33B 108.1
C32 C34 C29 110.1(4)
C32 C34 H34A 109.6
C29 C34 H34A 109.6
C32 C34 H34B 109.6
C29 C34 H34B 109.6
H34A C34 H34B 108.1
C31 C35 C30 108.3(4)
C31 C35 H35A 110.0
C30 C35 H35A 110.0
C31 C35 H35B 110.0
C30 C35 H35B 110.0
H35A C35 H35B 108.4
C32 C36 C31 109.1(4)
C32 C36 H36A 109.9
C31 C36 H36A 109.9
C32 C36 H36B 109.9
C31 C36 H36B 109.9
H36A C36 H36B 108.3
C31 C37 C29 109.5(4)
C31 C37 H37A 109.8
C29 C37 H37A 109.8
C31 C37 H37B 109.8
C29 C37 H37B 109.8
H37A C37 H37B 108.2
C30 C38 C32 109.0(5)
C30 C38 H38A 109.9
C32 C38 H38A 109.9
C30 C38 H38B 109.9
C32 C38 H38B 109.9
H38A C38 H38B 108.3
C11 C39 H39A 109.5
C11 C39 H39B 109.5
H39A C39 H39B 109.5
C11 C39 H39C 109.5
H39A C39 H39C 109.5
H39B C39 H39C 109.5
C16 C40 C45 109.0(3)
C16 C40 C44 113.6(3)
C45 C40 C44 107.0(3)
C16 C40 C48 111.6(3)
C45 C40 C48 108.6(3)
C44 C40 C48 106.8(3)
C49 C41 C44 110.2(4)
C49 C41 C46 109.6(4)
C44 C41 C46 109.1(4)
C49 C41 H41A 109.3
C44 C41 H41A 109.3
C46 C41 H41A 109.3
C48 C42 C47 110.2(3)
C48 C42 C46 110.3(4)
C47 C42 C46 108.9(3)
C48 C42 H42A 109.1
C47 C42 H42A 109.1
C46 C42 H42A 109.1
C49 C43 C47 109.5(3)
C49 C43 C45 110.0(3)
C47 C43 C45 110.0(3)
C49 C43 H43A 109.1
C47 C43 H43A 109.1
C45 C43 H43A 109.1
C41 C44 C40 111.3(3)
C41 C44 H44A 109.4
C40 C44 H44A 109.4
C41 C44 H44B 109.4
C40 C44 H44B 109.4
H44A C44 H44B 108.0
C43 C45 C40 110.8(3)
C43 C45 H45A 109.5
C40 C45 H45A 109.5
C43 C45 H45B 109.5
C40 C45 H45B 109.5
H45A C45 H45B 108.1
C42 C46 C41 108.0(3)
C42 C46 H46A 110.1
C41 C46 H46A 110.1
C42 C46 H46B 110.1
C41 C46 H46B 110.1
H46A C46 H46B 108.4
C43 C47 C42 109.4(3)
C43 C47 H47A 109.8
C42 C47 H47A 109.8
C43 C47 H47B 109.8
C42 C47 H47B 109.8
H47A C47 H47B 108.2
C42 C48 C40 111.0(3)
C42 C48 H48A 109.4
C40 C48 H48A 109.4
C42 C48 H48B 109.4
C40 C48 H48B 109.4
H48A C48 H48B 108.0
C41 C49 C43 109.5(3)
C41 C49 H49A 109.8
C43 C49 H49A 109.8
C41 C49 H49B 109.8
C43 C49 H49B 109.8
H49A C49 H49B 108.2
C18 C50 H50A 109.5
C18 C50 H50B 109.5
H50A C50 H50B 109.5
C18 C50 H50C 109.5
H50A C50 H50C 109.5
H50B C50 H50C 109.5
Cl12 C100 Cl11 111.8(3)
Cl12 C100 Cl13 111.6(3)
Cl11 C100 Cl13 110.9(3)
Cl12 C100 H100 107.4
Cl11 C100 H100 107.4
Cl13 C100 H100 107.4
Cl25 C200 Cl23 119.5(6)
Cl25 C200 Cl24 127.6(7)
Cl23 C200 Cl24 88.5(5)
Cl23 C200 Cl22 112.4(4)
Cl24 C200 Cl22 119.8(5)
Cl25 C200 Cl21 109.7(6)
Cl23 C200 Cl21 113.8(4)
Cl22 C200 Cl21 106.2(4)
Cl25 C200 Cl26 104.6(6)
Cl24 C200 Cl26 99.3(5)
Cl22 C200 Cl26 97.9(4)
Cl21 C200 Cl26 123.9(4)
Cl25 C200 H200 95.6
Cl23 C200 H200 108.1
Cl24 C200 H200 118.0
Cl22 C200 H200 108.1
Cl21 C200 H200 108.1
Cl26 C200 H200 111.2

loop_
_geom_bond_atom_site_label_1
_geom_bond_atom_site_label_2
_geom_bond_distance
Co1 O1 1.867(2)
Co1 O2 1.896(3)
Co1 C3 2.009(3)
Co1 N1 2.083(3)
O1 C8 1.340(4)
O2 C15 1.329(5)
N1 C1 1.478(4)
N1 C6 1.487(4)
N1 C13 1.507(5)
N2 C3 1.349(4)
N2 C4 1.397(5)
N2 C2 1.458(6)
N3 C3 1.360(5)
N3 C5 1.396(5)
N3 C20 1.444(5)
C1 C2 1.528(5)
C1 H1A 0.9900
C1 H1B 0.9900
C2 H2A 0.9900
C2 H2B 0.9900
C4 C5 1.325(7)
C4 H4A 0.9500
C5 H5A 0.9500
C6 C7 1.505(6)
C6 H6A 0.9900
C6 H6B 0.9900
C7 C12 1.414(5)
C7 C8 1.419(5)
C8 C9 1.442(5)
C9 C10 1.385(5)
C9 C29 1.546(5)
C10 C11 1.401(5)
C10 H10A 0.9500
C11 C12 1.384(5)
C11 C39 1.507(5)
C12 H12A 0.9500
C13 C14 1.512(5)
C13 H13A 0.9900
C13 H13B 0.9900
C14 C19 1.379(6)
C14 C15 1.433(5)
C15 C16 1.425(5)
C16 C17 1.379(6)
C16 C40 1.536(5)
C17 C18 1.392(6)
C17 H17A 0.9500
C18 C19 1.401(6)
C18 C50 1.502(7)
C19 H19A 0.9500
C20 C21 1.388(6)
C20 C25 1.398(5)
C21 C22 1.397(7)
C21 C26 1.495(6)
C22 C23 1.386(7)
C22 H22A 0.9500
C23 C24 1.386(7)
C23 C27 1.524(6)
C24 C25 1.391(5)
C24 H24A 0.9500
C25 C28 1.497(6)
C26 H26A 0.9800
C26 H26B 0.9800
C26 H26C 0.9800
C27 H27A 0.9800
C27 H27B 0.9800
C27 H27C 0.9800
C28 H28A 0.9800
C28 H28B 0.9800
C28 H28C 0.9800
C29 C33 1.534(6)
C29 C34 1.553(6)
C29 C37 1.563(5)
C30 C38 1.524(10)
C30 C35 1.540(8)
C30 C33 1.545(6)
C30 H30A 1.0000
C31 C37 1.535(6)
C31 C35 1.537(7)
C31 C36 1.538(8)
C31 H31A 1.0000
C32 C36 1.518(8)
C32 C38 1.538(9)
C32 C34 1.539(6)
C32 H32A 1.0000
C33 H33A 0.9900
C33 H33B 0.9900
C34 H34A 0.9900
C34 H34B 0.9900
C35 H35A 0.9900
C35 H35B 0.9900
C36 H36A 0.9900
C36 H36B 0.9900
C37 H37A 0.9900
C37 H37B 0.9900
C38 H38A 0.9900
C38 H38B 0.9900
C39 H39A 0.9800
C39 H39B 0.9800
C39 H39C 0.9800
C40 C45 1.547(5)
C40 C44 1.548(5)
C40 C48 1.553(5)
C41 C49 1.507(7)
C41 C44 1.545(6)
C41 C46 1.552(7)
C41 H41A 1.0000
C42 C48 1.527(6)
C42 C47 1.527(6)
C42 C46 1.530(6)
C42 H42A 1.0000
C43 C49 1.512(6)
C43 C47 1.520(5)
C43 C45 1.536(5)
C43 H43A 1.0000
C44 H44A 0.9900
C44 H44B 0.9900
C45 H45A 0.9900
C45 H45B 0.9900
C46 H46A 0.9900
C46 H46B 0.9900
C47 H47A 0.9900
C47 H47B 0.9900
C48 H48A 0.9900
C48 H48B 0.9900
C49 H49A 0.9900
C49 H49B 0.9900
C50 H50A 0.9800
C50 H50B 0.9800
C50 H50C 0.9800
C100 Cl12 1.734(6)
C100 Cl11 1.735(6)
C100 Cl13 1.737(7)
C100 H100 1.0000
C200 Cl25 1.513(13)
C200 Cl23 1.620(8)
C200 Cl24 1.690(9)
C200 Cl22 1.803(7)
C200 Cl21 1.831(8)
C200 Cl26 2.116(11)
C200 H200 1.0000

loop_
_geom_torsion_atom_site_label_1
_geom_torsion_atom_site_label_2
_geom_torsion_atom_site_label_3
_geom_torsion_atom_site_label_4
_geom_torsion
O2 Co1 O1 C8 -130.7(3)
C3 Co1 O1 C8 75.3(3)
N1 Co1 O1 C8 -29.4(3)
O1 Co1 O2 C15 77.2(3)
C3 Co1 O2 C15 -124.5(3)
N1 Co1 O2 C15 -25.2(3)
O1 Co1 N1 C1 103.5(2)
O2 Co1 N1 C1 -142.9(2)
C3 Co1 N1 C1 -27.9(2)
O1 Co1 N1 C6 -16.9(2)
O2 Co1 N1 C6 96.6(2)
C3 Co1 N1 C6 -148.4(2)
O1 Co1 N1 C13 -135.1(2)
O2 Co1 N1 C13 -21.6(2)
C3 Co1 N1 C13 93.4(2)
C6 N1 C1 C2 178.4(4)
C13 N1 C1 C2 -60.0(4)
Co1 N1 C1 C2 59.7(4)
C3 N2 C2 C1 30.7(6)
C4 N2 C2 C1 -157.1(4)
N1 C1 C2 N2 -63.0(5)
C4 N2 C3 N3 0.4(5)
C2 N2 C3 N3 173.4(4)
C4 N2 C3 Co1 -177.0(3)
C2 N2 C3 Co1 -4.0(6)
C5 N3 C3 N2 -0.4(5)
C20 N3 C3 N2 -179.1(4)
C5 N3 C3 Co1 176.8(3)
C20 N3 C3 Co1 -1.9(6)
O1 Co1 C3 N2 -103.9(4)
O2 Co1 C3 N2 102.5(3)
N1 Co1 C3 N2 2.3(4)
O1 Co1 C3 N3 79.4(4)
O2 Co1 C3 N3 -74.1(4)
N1 Co1 C3 N3 -174.4(4)
C3 N2 C4 C5 -0.3(6)
C2 N2 C4 C5 -173.6(4)
N2 C4 C5 N3 0.1(6)
C3 N3 C5 C4 0.2(5)
C20 N3 C5 C4 178.9(4)
C1 N1 C6 C7 -65.1(4)
C13 N1 C6 C7 173.1(3)
Co1 N1 C6 C7 56.7(3)
N1 C6 C7 C12 126.5(3)
N1 C6 C7 C8 -61.0(4)
Co1 O1 C8 C7 38.3(4)
Co1 O1 C8 C9 -145.9(3)
C12 C7 C8 O1 178.7(3)
C6 C7 C8 O1 6.2(5)
C12 C7 C8 C9 2.8(5)
C6 C7 C8 C9 -169.7(3)
O1 C8 C9 C10 -174.9(3)
C7 C8 C9 C10 1.0(4)
O1 C8 C9 C29 1.5(5)
C7 C8 C9 C29 177.4(3)
C8 C9 C10 C11 -3.4(5)
C29 C9 C10 C11 -179.7(3)
C9 C10 C11 C12 1.7(5)
C9 C10 C11 C39 -178.8(3)
C10 C11 C12 C7 2.5(5)
C39 C11 C12 C7 -177.0(3)
C8 C7 C12 C11 -4.7(5)
C6 C7 C12 C11 168.0(3)
C1 N1 C13 C14 -178.8(3)
C6 N1 C13 C14 -57.3(4)
Co1 N1 C13 C14 58.9(4)
N1 C13 C14 C19 129.2(4)
N1 C13 C14 C15 -56.2(5)
Co1 O2 C15 C16 -143.2(3)
Co1 O2 C15 C14 39.0(4)
C19 C14 C15 O2 175.3(3)
C13 C14 C15 O2 0.8(5)
C19 C14 C15 C16 -2.6(5)
C13 C14 C15 C16 -177.1(3)
O2 C15 C16 C17 -172.6(3)
C14 C15 C16 C17 5.3(5)
O2 C15 C16 C40 6.9(5)
C14 C15 C16 C40 -175.2(3)
C15 C16 C17 C18 -3.2(6)
C40 C16 C17 C18 177.3(4)
C16 C17 C18 C19 -1.7(6)
C16 C17 C18 C50 178.6(5)
C15 C14 C19 C18 -2.5(6)
C13 C14 C19 C18 172.0(4)
C17 C18 C19 C14 4.6(6)
C50 C18 C19 C14 -175.7(5)
C3 N3 C20 C21 -101.5(4)
C5 N3 C20 C21 80.0(5)
C3 N3 C20 C25 76.6(5)
C5 N3 C20 C25 -102.0(5)
C25 C20 C21 C22 -2.8(6)
N3 C20 C21 C22 175.1(3)
C25 C20 C21 C26 178.0(4)
N3 C20 C21 C26 -4.1(6)
C20 C21 C22 C23 -0.2(7)
C26 C21 C22 C23 179.0(5)
C21 C22 C23 C24 2.4(7)
C21 C22 C23 C27 -176.3(5)
C22 C23 C24 C25 -1.6(6)
C27 C23 C24 C25 177.0(4)
C23 C24 C25 C20 -1.2(5)
C23 C24 C25 C28 179.0(3)
C21 C20 C25 C24 3.5(5)
N3 C20 C25 C24 -174.4(3)
C21 C20 C25 C28 -176.7(3)
N3 C20 C25 C28 5.4(4)
C10 C9 C29 C33 -0.9(5)
C8 C9 C29 C33 -177.2(3)
C10 C9 C29 C34 -121.6(4)
C8 C9 C29 C34 62.2(4)
C10 C9 C29 C37 117.7(4)
C8 C9 C29 C37 -58.6(4)
C9 C29 C33 C30 -178.9(4)
C34 C29 C33 C30 -57.3(5)
C37 C29 C33 C30 60.6(5)
C38 C30 C33 C29 58.8(6)
C35 C30 C33 C29 -61.8(6)
C36 C32 C34 C29 59.9(6)
C38 C32 C34 C29 -60.9(6)
C33 C29 C34 C32 58.9(4)
C9 C29 C34 C32 -178.8(4)
C37 C29 C34 C32 -57.6(5)
C37 C31 C35 C30 -61.4(6)
C36 C31 C35 C30 60.4(5)
C38 C30 C35 C31 -60.8(6)
C33 C30 C35 C31 60.3(7)
C38 C32 C36 C31 60.3(5)
C34 C32 C36 C31 -60.3(6)
C37 C31 C36 C32 60.4(5)
C35 C31 C36 C32 -60.7(5)
C35 C31 C37 C29 62.2(5)
C36 C31 C37 C29 -58.9(5)
C33 C29 C37 C31 -60.5(4)
C9 C29 C37 C31 178.3(3)
C34 C29 C37 C31 57.0(4)
C35 C30 C38 C32 60.7(5)
C33 C30 C38 C32 -59.4(5)
C36 C32 C38 C30 -60.5(5)
C34 C32 C38 C30 60.6(6)
C17 C16 C40 C45 -117.1(4)
C15 C16 C40 C45 63.4(4)
C17 C16 C40 C44 2.1(5)
C15 C16 C40 C44 -177.4(3)
C17 C16 C40 C48 122.9(4)
C15 C16 C40 C48 -56.6(4)
C49 C41 C44 C40 59.2(5)
C46 C41 C44 C40 -61.1(5)
C16 C40 C44 C41 -177.7(3)
C45 C40 C44 C41 -57.3(4)
C48 C40 C44 C41 58.8(5)
C49 C43 C45 C40 -61.0(4)
C47 C43 C45 C40 59.7(4)
C16 C40 C45 C43 -178.5(3)
C44 C40 C45 C43 58.2(4)
C48 C40 C45 C43 -56.8(4)
C48 C42 C46 C41 -60.7(4)
C47 C42 C46 C41 60.4(5)
C49 C41 C46 C42 -60.7(4)
C44 C41 C46 C42 60.0(5)
C49 C43 C47 C42 60.8(4)
C45 C43 C47 C42 -60.2(4)
C48 C42 C47 C43 60.0(4)
C46 C42 C47 C43 -61.2(4)
C47 C42 C48 C40 -58.8(4)
C46 C42 C48 C40 61.5(4)
C16 C40 C48 C42 176.7(3)
C45 C40 C48 C42 56.5(4)
C44 C40 C48 C42 -58.6(4)
C44 C41 C49 C43 -59.1(4)
C46 C41 C49 C43 60.9(4)
C47 C43 C49 C41 -60.7(4)
C45 C43 C49 C41 60.3(4)
